data_7132492
loop_
_publ_author_name
'Audsley, Gabrielle'
'Carpentier, Ambre'
'P&#xe9;charman, Anne-Fr&#xe9;d&#xe9;rique'
'Wright, James'
'Roseveare, Thomas M.'
'Clark, Ewan R.'
'Macgregor, Stuart A.'
'Riddlestone, Ian M.'

_publ_section_title
;
 Contrasting reactivity of B-Cl and B-H bonds at [Ni(IMes)<sub>2</sub>] to
 form unsupported Ni-boryls.
;
_journal_issue 7
_journal_name_full 'Chemical communications (Cambridge, England)'
_journal_page_first 874
_journal_page_last 877
_journal_paper_doi 10.1039/d3cc05369e
_journal_volume 60
_journal_year 2024
_chemical_formula_moiety 'C53 H59 B N6 Ni'
_chemical_formula_sum 'C57 H69 B N6 Ni O'
_chemical_formula_weight 923.70
_space_group_crystal_system triclinic
_space_group_IT_number 2
_space_group_name_Hall '-P 1'
_space_group_name_H-M_alt 'P -1'
_atom_sites_solution_hydrogens mixed
_atom_sites_solution_primary dual
_audit_creation_date 2023-05-12
_audit_creation_method
;
Olex2 1.5
(compiled 2023.03.06 svn.rbb2c1857 for OlexSys, GUI svn.r6748)
;
_audit_update_record
;
2023-10-29 deposited with the CCDC.	2023-12-18 downloaded from the CCDC.
;
_cell_angle_alpha 85.618(2)
_cell_angle_beta 84.570(2)
_cell_angle_gamma 75.422(2)
_cell_formula_units_Z 2
_cell_length_a 11.4827(3)
_cell_length_b 15.0976(4)
_cell_length_c 15.7441(5)
_cell_measurement_reflns_used 12100
_cell_measurement_temperature 150.00(10)
_cell_measurement_theta_max 73.0890
_cell_measurement_theta_min 4.2520
_cell_volume 2625.77(13)
_computing_cell_refinement 'CrysAlisPro 1.171.42.49 (Rigaku OD, 2022)'
_computing_data_collection 'CrysAlisPro 1.171.42.49 (Rigaku OD, 2022)'
_computing_data_reduction 'CrysAlisPro 1.171.42.49 (Rigaku OD, 2022)'
_computing_molecular_graphics 'Olex2 1.5 (Dolomanov et al., 2009)'
_computing_publication_material 'Olex2 1.5 (Dolomanov et al., 2009)'
_computing_structure_refinement 'SHELXL 2019/3 (Sheldrick, 2015)'
_computing_structure_solution 'SHELXT 2014/5 (Sheldrick, 2014)'
_diffrn_ambient_environment N~2~
_diffrn_ambient_temperature 150.00(10)
_diffrn_detector 'CCD plate'
_diffrn_detector_area_resol_mean 8.1150
_diffrn_detector_type EosS2
_diffrn_measured_fraction_theta_full 0.999
_diffrn_measured_fraction_theta_max 0.994
_diffrn_measurement_device 'four-circle diffractometer'
_diffrn_measurement_device_type 'SuperNova, Dual, Cu at home/near, EosS2'
_diffrn_measurement_method '\w scans'
_diffrn_radiation_monochromator mirror
_diffrn_radiation_probe x-ray
_diffrn_radiation_type 'Cu K\a'
_diffrn_radiation_wavelength 1.54184
_diffrn_reflns_av_R_equivalents 0.0344
_diffrn_reflns_av_unetI/netI 0.0354
_diffrn_reflns_Laue_measured_fraction_full 0.999
_diffrn_reflns_Laue_measured_fraction_max 0.994
_diffrn_reflns_limit_h_max 13
_diffrn_reflns_limit_h_min -14
_diffrn_reflns_limit_k_max 17
_diffrn_reflns_limit_k_min -18
_diffrn_reflns_limit_l_max 19
_diffrn_reflns_limit_l_min -19
_diffrn_reflns_number 33095
_diffrn_reflns_point_group_measured_fraction_full 0.999
_diffrn_reflns_point_group_measured_fraction_max 0.994
_diffrn_reflns_theta_full 67.684
_diffrn_reflns_theta_max 73.316
_diffrn_reflns_theta_min 3.990
_diffrn_source 'micro-focus sealed X-ray tube'
_diffrn_source_type 'SuperNova (Cu) X-ray Source'
_exptl_absorpt_coefficient_mu 0.862
_exptl_absorpt_correction_T_max 1.00000
_exptl_absorpt_correction_T_min 0.96761
_exptl_absorpt_correction_type multi-scan
_exptl_absorpt_process_details
;
CrysAlisPro 1.171.42.49 (Rigaku Oxford Diffraction, 2022)
Empirical absorption correction using spherical harmonics,
implemented in SCALE3 ABSPACK scaling algorithm.
;
_exptl_crystal_colour colourless
_exptl_crystal_colour_primary colourless
_exptl_crystal_density_diffrn 1.168
_exptl_crystal_description block
_exptl_crystal_F_000 988
_exptl_crystal_size_max 0.122
_exptl_crystal_size_mid 0.101
_exptl_crystal_size_min 0.098
_refine_diff_density_max 0.257
_refine_diff_density_min -0.293
_refine_diff_density_rms 0.042
_refine_ls_extinction_method none
_refine_ls_goodness_of_fit_ref 1.048
_refine_ls_hydrogen_treatment mixed
_refine_ls_matrix_type full
_refine_ls_number_parameters 574
_refine_ls_number_reflns 10494
_refine_ls_number_restraints 3
_refine_ls_restrained_S_all 1.048
_refine_ls_R_factor_all 0.0465
_refine_ls_R_factor_gt 0.0380
_refine_ls_shift/su_max 0.001
_refine_ls_shift/su_mean 0.000
_refine_ls_structure_factor_coef Fsqd
_refine_ls_weighting_details 'w=1/[\s^2^(Fo^2^)+(0.0575P)^2^+0.3325P] where P=(Fo^2^+2Fc^2^)/3'
_refine_ls_weighting_scheme calc
_refine_ls_wR_factor_gt 0.1009
_refine_ls_wR_factor_ref 0.1058
_reflns_Friedel_coverage 0.000
_reflns_number_gt 8795
_reflns_number_total 10494
_reflns_threshold_expression 'I > 2\s(I)'
_cod_data_source_file d3cc05369e2.cif
_cod_data_source_block s23mkw46
_cod_depositor_comments 'Adding full bibliography for 7132488--7132493.cif.'
_cod_database_code 7132492
_shelx_shelxl_version_number 2019/3
_shelx_space_group_comment
;
The symmetry employed for this shelxl refinement is uniquely defined
by the following loop, which should always be used as a source of
symmetry information in preference to the above space-group names.
They are only intended as comments.
;
_olex2_refinement_description
;
1. Fixed Uiso
 At 1.2 times of:
  All C(H) groups, All N(H) groups
 At 1.5 times of:
  All C(H,H,H) groups
2. Restrained distances
 C43-H43A = C43-H43C = C43-H43B
 0.98 with sigma of 0.005
3.a Aromatic/amide H refined with riding coordinates:
 N5(H5), N6(H6), C38(H38), C23(H23), C2(H2), C15(H15), C17(H17), C24(H24),
 C36(H36), C3(H3), C8(H8), C27(H27), C45(H45), C29(H29), C46(H46), C51(H51),
 C6(H6A), C47(H47), C53(H53), C52(H52)
3.b Idealised Me refined as rotating group:
 C10(H10A,H10B,H10C), C40(H40A,H40B,H40C), C42(H42A,H42B,H42C), C20(H20A,H20B,
 H20C), C21(H21A,H21B,H21C), C33(H33A,H33B,H33C), C12(H12A,H12B,H12C), C19(H19A,
 H19B,H19C), C41(H41A,H41B,H41C), C31(H31A,H31B,H31C), C32(H32A,H32B,H32C),
 C11(H11A,H11B,H11C)
;
_smtbx_masks_void_probe_radius 1.2
_smtbx_masks_void_truncation_radius 1.2
_olex2_submission_special_instructions 'No special instructions were received'

loop_
_space_group_symop_operation_xyz
'x, y, z'
'-x, -y, -z'

loop_
_atom_site_label
_atom_site_type_symbol
_atom_site_fract_x
_atom_site_fract_y
_atom_site_fract_z
_atom_site_U_iso_or_equiv
_atom_site_adp_type
_atom_site_occupancy
_atom_site_site_symmetry_order
_atom_site_calc_flag
_atom_site_refinement_flags_posn
_atom_site_refinement_flags_adp
_atom_site_refinement_flags_occupancy
_atom_site_disorder_assembly
_atom_site_disorder_group
Ni1 Ni 0.31548(2) 0.43526(2) 0.75426(2) 0.02211(7) Uani 1 1 d . . . . .
N3 N 0.38447(10) 0.41073(8) 0.93188(7) 0.0241(2) Uani 1 1 d . . . . .
N1 N 0.20386(11) 0.43726(8) 0.59657(7) 0.0263(2) Uani 1 1 d . . . . .
N2 N 0.38671(11) 0.35521(9) 0.58560(8) 0.0280(2) Uani 1 1 d . . . . .
N4 N 0.26762(11) 0.54365(8) 0.90822(8) 0.0280(3) Uani 1 1 d . . . . .
N5 N 0.32259(11) 0.23482(9) 0.79658(8) 0.0286(3) Uani 1 1 d . . . . .
H5 H 0.397708 0.224918 0.774392 0.034 Uiso 1 1 calc R U . . .
N6 N 0.13321(12) 0.33560(10) 0.83667(9) 0.0337(3) Uani 1 1 d . . . . .
H6 H 0.086034 0.391094 0.841448 0.040 Uiso 1 1 calc R U . . .
C22 C 0.32150(12) 0.46384(9) 0.86788(9) 0.0230(3) Uani 1 1 d . . . . .
C13 C 0.08410(13) 0.47832(10) 0.63207(9) 0.0268(3) Uani 1 1 d . . . . .
C39 C 0.56502(12) 0.30320(10) 0.87244(9) 0.0259(3) Uani 1 1 d . . . . .
C34 C 0.45789(12) 0.31864(9) 0.92508(9) 0.0243(3) Uani 1 1 d . . . . .
C25 C 0.19439(13) 0.62804(10) 0.87298(9) 0.0295(3) Uani 1 1 d . . . . .
C18 C 0.04296(13) 0.57314(11) 0.63526(9) 0.0300(3) Uani 1 1 d . . . . .
C1 C 0.30205(12) 0.40385(9) 0.64365(9) 0.0237(3) Uani 1 1 d . . . . .
C14 C 0.00860(14) 0.41962(11) 0.65874(10) 0.0309(3) Uani 1 1 d . . . . .
C16 C -0.14972(14) 0.55224(12) 0.70114(10) 0.0337(3) Uani 1 1 d . . . . .
C50 C 0.08446(14) 0.26303(13) 0.86663(10) 0.0357(3) Uani 1 1 d . . . . .
C38 C 0.63387(13) 0.21322(11) 0.86698(10) 0.0320(3) Uani 1 1 d . . . . .
H38 H 0.705859 0.201354 0.830127 0.038 Uiso 1 1 calc R U . . .
C43 C 0.37722(14) 0.54597(10) 0.70537(10) 0.0305(3) Uani 1 1 d D . . . .
C4 C 0.49970(14) 0.29245(11) 0.60529(9) 0.0303(3) Uani 1 1 d . . . . .
C26 C 0.07178(14) 0.63636(11) 0.86626(10) 0.0314(3) Uani 1 1 d . . . . .
C44 C 0.28134(14) 0.15844(11) 0.82656(10) 0.0312(3) Uani 1 1 d . . . . .
C23 C 0.37038(13) 0.45580(11) 1.00686(9) 0.0303(3) Uani 1 1 d . . . . .
H23 H 0.405815 0.432355 1.058671 0.036 Uiso 1 1 calc R U . . .
C9 C 0.60463(14) 0.32325(11) 0.60490(10) 0.0318(3) Uani 1 1 d . . . . .
C2 C 0.22825(15) 0.41079(12) 0.51260(9) 0.0339(3) Uani 1 1 d . . . . .
H2 H 0.174287 0.426145 0.468576 0.041 Uiso 1 1 calc R U . . .
C15 C -0.10711(14) 0.45839(12) 0.69363(10) 0.0337(3) Uani 1 1 d . . . . .
H15 H -0.158684 0.419465 0.712957 0.040 Uiso 1 1 calc R U . . .
C17 C -0.07419(14) 0.60829(11) 0.67075(10) 0.0321(3) Uani 1 1 d . . . . .
H17 H -0.103217 0.672749 0.674234 0.038 Uiso 1 1 calc R U . . .
C35 C 0.42186(13) 0.24724(10) 0.97347(9) 0.0286(3) Uani 1 1 d . . . . .
C24 C 0.29723(14) 0.53878(11) 0.99232(10) 0.0345(3) Uani 1 1 d . . . . .
H24 H 0.270591 0.585483 1.031945 0.041 Uiso 1 1 calc R U . . .
C37 C 0.60075(15) 0.14020(11) 0.91366(11) 0.0359(3) Uani 1 1 d . . . . .
C10 C 0.60825(14) 0.42019(11) 0.57917(11) 0.0367(3) Uani 1 1 d . . . . .
H10A H 0.688209 0.428707 0.587338 0.055 Uiso 1 1 calc R U . . .
H10B H 0.546839 0.462061 0.614442 0.055 Uiso 1 1 calc R U . . .
H10C H 0.592063 0.433223 0.518885 0.055 Uiso 1 1 calc R U . . .
C49 C 0.15929(15) 0.17281(12) 0.86143(10) 0.0341(3) Uani 1 1 d . . . . .
C5 C 0.50219(16) 0.19916(11) 0.61797(11) 0.0376(3) Uani 1 1 d . . . . .
C36 C 0.49518(15) 0.15897(11) 0.96730(10) 0.0343(3) Uani 1 1 d . . . . .
H36 H 0.472458 0.110040 1.000731 0.041 Uiso 1 1 calc R U . . .
C40 C 0.60647(13) 0.37979(11) 0.82199(10) 0.0311(3) Uani 1 1 d . . . . .
H40A H 0.562781 0.396123 0.770251 0.047 Uiso 1 1 calc R U . . .
H40B H 0.693272 0.359900 0.805998 0.047 Uiso 1 1 calc R U . . .
H40C H 0.590381 0.433271 0.856829 0.047 Uiso 1 1 calc R U . . .
C30 C 0.24644(15) 0.70197(11) 0.85363(11) 0.0370(4) Uani 1 1 d . . . . .
C28 C 0.05170(17) 0.79520(11) 0.81466(12) 0.0415(4) Uani 1 1 d . . . . .
C3 C 0.34157(15) 0.35986(12) 0.50559(9) 0.0350(3) Uani 1 1 d . . . . .
H3 H 0.383580 0.332046 0.455704 0.042 Uiso 1 1 calc R U . . .
C8 C 0.71087(15) 0.25940(12) 0.62541(11) 0.0397(4) Uani 1 1 d . . . . .
H8 H 0.782624 0.279641 0.626451 0.048 Uiso 1 1 calc R U . . .
C27 C 0.00231(14) 0.72091(12) 0.83696(11) 0.0365(3) Uani 1 1 d . . . . .
H27 H -0.081391 0.727835 0.832116 0.044 Uiso 1 1 calc R U . . .
C45 C 0.35387(17) 0.07038(12) 0.82402(12) 0.0411(4) Uani 1 1 d . . . . .
H45 H 0.435696 0.060321 0.801774 0.049 Uiso 1 1 calc R U . . .
C42 C 0.30415(15) 0.26293(12) 1.02816(11) 0.0372(3) Uani 1 1 d . . . . .
H42A H 0.282205 0.204424 1.041218 0.056 Uiso 1 1 calc R U . . .
H42B H 0.240735 0.305319 0.997319 0.056 Uiso 1 1 calc R U . . .
H42C H 0.313005 0.289237 1.081485 0.056 Uiso 1 1 calc R U . . .
C20 C -0.27569(16) 0.59199(14) 0.74021(12) 0.0456(4) Uani 1 1 d . . . . .
H20A H -0.332466 0.562896 0.717339 0.068 Uiso 1 1 calc R U . . .
H20B H -0.298636 0.658151 0.726244 0.068 Uiso 1 1 calc R U . . .
H20C H -0.277694 0.580716 0.802401 0.068 Uiso 1 1 calc R U . . .
C29 C 0.17401(17) 0.78431(11) 0.82322(13) 0.0429(4) Uani 1 1 d . . . . .
H29 H 0.209000 0.834556 0.807851 0.052 Uiso 1 1 calc R U . . .
C21 C 0.04913(16) 0.31792(12) 0.64765(12) 0.0392(4) Uani 1 1 d . . . . .
H21A H 0.051383 0.306156 0.587082 0.059 Uiso 1 1 calc R U . . .
H21B H -0.007523 0.287276 0.680829 0.059 Uiso 1 1 calc R U . . .
H21C H 0.129895 0.294182 0.667822 0.059 Uiso 1 1 calc R U . . .
C48 C 0.11271(18) 0.09653(14) 0.89212(11) 0.0445(4) Uani 1 1 d . . . . .
C33 C 0.01284(16) 0.55936(13) 0.88994(13) 0.0466(4) Uani 1 1 d . . . . .
H33A H -0.066770 0.583141 0.919464 0.070 Uiso 1 1 calc R U . . .
H33B H 0.062980 0.513929 0.927773 0.070 Uiso 1 1 calc R U . . .
H33C H 0.003630 0.530495 0.838133 0.070 Uiso 1 1 calc R U . . .
C12 C 0.39425(18) 0.16296(13) 0.60569(12) 0.0462(4) Uani 1 1 d . . . . .
H12A H 0.386151 0.161207 0.544469 0.069 Uiso 1 1 calc R U . . .
H12B H 0.321261 0.203177 0.632089 0.069 Uiso 1 1 calc R U . . .
H12C H 0.405218 0.100976 0.632517 0.069 Uiso 1 1 calc R U . . .
C46 C 0.3063(2) -0.00454(13) 0.85447(13) 0.0515(5) Uani 1 1 d . . . . .
H46 H 0.356775 -0.064887 0.852032 0.062 Uiso 1 1 calc R U . . .
C7 C 0.71477(18) 0.16808(13) 0.64417(12) 0.0473(4) Uani 1 1 d . . . . .
C51 C -0.03325(17) 0.27674(17) 0.90253(13) 0.0519(5) Uani 1 1 d . . . . .
H51 H -0.083248 0.337107 0.906487 0.062 Uiso 1 1 calc R U . . .
B1 B 0.25387(14) 0.32879(11) 0.79842(10) 0.0262(3) Uani 1 1 d . . . . .
C19 C 0.11873(16) 0.63769(12) 0.60039(13) 0.0430(4) Uani 1 1 d . . . . .
H19A H 0.129870 0.674423 0.646281 0.065 Uiso 1 1 calc R U . . .
H19B H 0.078081 0.678316 0.554843 0.065 Uiso 1 1 calc R U . . .
H19C H 0.197591 0.602374 0.577336 0.065 Uiso 1 1 calc R U . . .
C6 C 0.61030(19) 0.13870(12) 0.63882(12) 0.0469(4) Uani 1 1 d . . . . .
H6A H 0.612724 0.075524 0.649710 0.056 Uiso 1 1 calc R U . . .
C41 C 0.67532(19) 0.04323(12) 0.90476(14) 0.0507(5) Uani 1 1 d . . . . .
H41A H 0.677451 0.010005 0.960781 0.076 Uiso 1 1 calc R U . . .
H41B H 0.757671 0.044081 0.882439 0.076 Uiso 1 1 calc R U . . .
H41C H 0.639300 0.012581 0.865286 0.076 Uiso 1 1 calc R U . . .
C47 C 0.1894(2) 0.00769(14) 0.88742(13) 0.0533(5) Uani 1 1 d . . . . .
H47 H 0.159445 -0.044006 0.907310 0.064 Uiso 1 1 calc R U . . .
C53 C -0.0092(2) 0.11403(18) 0.92734(13) 0.0591(6) Uani 1 1 d . . . . .
H53 H -0.042680 0.064038 0.947177 0.071 Uiso 1 1 calc R U . . .
C31 C 0.37754(17) 0.69515(13) 0.86535(15) 0.0498(5) Uani 1 1 d . . . . .
H31A H 0.387627 0.698631 0.926029 0.075 Uiso 1 1 calc R U . . .
H31B H 0.402969 0.745762 0.832467 0.075 Uiso 1 1 calc R U . . .
H31C H 0.427060 0.636648 0.845170 0.075 Uiso 1 1 calc R U . . .
C52 C -0.0783(2) 0.2010(2) 0.93304(15) 0.0619(6) Uani 1 1 d . . . . .
H52 H -0.158713 0.210789 0.958173 0.074 Uiso 1 1 calc R U . . .
C32 C -0.0248(2) 0.88628(14) 0.78279(18) 0.0643(6) Uani 1 1 d . . . . .
H32A H -0.107670 0.881328 0.779403 0.096 Uiso 1 1 calc R U . . .
H32B H 0.008421 0.903230 0.725976 0.096 Uiso 1 1 calc R U . . .
H32C H -0.024684 0.933354 0.822312 0.096 Uiso 1 1 calc R U . . .
C11 C 0.8309(2) 0.10117(17) 0.66798(19) 0.0702(7) Uani 1 1 d . . . . .
H11A H 0.870799 0.129432 0.706967 0.105 Uiso 1 1 calc R U . . .
H11B H 0.884452 0.085259 0.616223 0.105 Uiso 1 1 calc R U . . .
H11C H 0.812546 0.045558 0.696131 0.105 Uiso 1 1 calc R U . . .
H43A H 0.4529(13) 0.5461(18) 0.7285(15) 0.067(7) Uiso 1 1 d D . . . .
H43B H 0.3163(15) 0.6007(10) 0.7221(14) 0.055(6) Uiso 1 1 d D . . . .
H43C H 0.389(2) 0.5571(16) 0.6438(4) 0.057(6) Uiso 1 1 d D . . . .

loop_
_atom_site_aniso_label
_atom_site_aniso_U_11
_atom_site_aniso_U_22
_atom_site_aniso_U_33
_atom_site_aniso_U_23
_atom_site_aniso_U_13
_atom_site_aniso_U_12
Ni1 0.02362(12) 0.02272(12) 0.02026(12) -0.00242(8) -0.00525(8) -0.00457(9)
N3 0.0236(5) 0.0261(6) 0.0210(5) -0.0031(4) -0.0059(4) -0.0013(4)
N1 0.0278(6) 0.0317(6) 0.0213(6) -0.0013(5) -0.0058(4) -0.0095(5)
N2 0.0307(6) 0.0315(6) 0.0215(6) -0.0035(5) -0.0020(5) -0.0066(5)
N4 0.0280(6) 0.0272(6) 0.0260(6) -0.0064(5) -0.0098(5) 0.0030(5)
N5 0.0252(6) 0.0283(6) 0.0338(6) -0.0028(5) -0.0006(5) -0.0093(5)
N6 0.0268(6) 0.0356(7) 0.0379(7) -0.0067(5) -0.0005(5) -0.0057(5)
C22 0.0206(6) 0.0231(6) 0.0249(6) -0.0018(5) -0.0047(5) -0.0034(5)
C13 0.0266(7) 0.0345(7) 0.0213(6) 0.0005(5) -0.0069(5) -0.0098(6)
C39 0.0244(6) 0.0272(7) 0.0254(7) -0.0016(5) -0.0043(5) -0.0040(5)
C34 0.0241(6) 0.0241(6) 0.0236(6) -0.0028(5) -0.0065(5) -0.0017(5)
C25 0.0312(7) 0.0276(7) 0.0261(7) -0.0077(5) -0.0104(5) 0.0041(6)
C18 0.0298(7) 0.0352(8) 0.0273(7) 0.0020(6) -0.0074(5) -0.0112(6)
C1 0.0266(6) 0.0222(6) 0.0234(6) 0.0006(5) -0.0033(5) -0.0081(5)
C14 0.0325(7) 0.0367(8) 0.0276(7) 0.0018(6) -0.0100(6) -0.0144(6)
C16 0.0289(7) 0.0494(9) 0.0246(7) -0.0011(6) -0.0052(5) -0.0121(7)
C50 0.0300(8) 0.0507(9) 0.0297(7) -0.0064(7) -0.0001(6) -0.0155(7)
C38 0.0256(7) 0.0327(8) 0.0339(8) -0.0041(6) -0.0002(6) -0.0003(6)
C43 0.0376(8) 0.0252(7) 0.0281(7) -0.0027(5) -0.0042(6) -0.0056(6)
C4 0.0339(8) 0.0309(7) 0.0232(7) -0.0025(5) 0.0007(5) -0.0031(6)
C26 0.0282(7) 0.0347(8) 0.0266(7) -0.0066(6) -0.0050(5) 0.0035(6)
C44 0.0362(8) 0.0312(7) 0.0295(7) -0.0041(6) -0.0029(6) -0.0134(6)
C23 0.0310(7) 0.0342(8) 0.0227(7) -0.0061(6) -0.0089(5) 0.0014(6)
C9 0.0320(7) 0.0334(8) 0.0262(7) -0.0022(6) 0.0009(6) -0.0022(6)
C2 0.0393(8) 0.0445(9) 0.0206(7) -0.0028(6) -0.0067(6) -0.0137(7)
C15 0.0315(7) 0.0439(9) 0.0304(7) 0.0036(6) -0.0067(6) -0.0183(6)
C17 0.0315(7) 0.0360(8) 0.0291(7) -0.0023(6) -0.0067(6) -0.0074(6)
C35 0.0283(7) 0.0317(7) 0.0254(7) -0.0002(5) -0.0044(5) -0.0064(6)
C24 0.0358(8) 0.0375(8) 0.0262(7) -0.0110(6) -0.0109(6) 0.0046(6)
C37 0.0384(8) 0.0265(7) 0.0386(8) -0.0025(6) -0.0056(6) 0.0008(6)
C10 0.0314(8) 0.0374(8) 0.0401(9) 0.0026(7) -0.0025(6) -0.0079(6)
C49 0.0377(8) 0.0438(9) 0.0270(7) -0.0039(6) -0.0019(6) -0.0213(7)
C5 0.0464(9) 0.0319(8) 0.0321(8) -0.0052(6) 0.0048(7) -0.0069(7)
C36 0.0402(8) 0.0274(7) 0.0345(8) 0.0045(6) -0.0058(6) -0.0078(6)
C40 0.0278(7) 0.0332(7) 0.0324(7) 0.0008(6) -0.0025(6) -0.0083(6)
C30 0.0374(8) 0.0281(7) 0.0455(9) -0.0098(7) -0.0177(7) -0.0004(6)
C28 0.0447(9) 0.0287(8) 0.0458(10) -0.0074(7) -0.0176(7) 0.0073(7)
C3 0.0427(9) 0.0433(9) 0.0199(7) -0.0049(6) -0.0021(6) -0.0114(7)
C8 0.0328(8) 0.0425(9) 0.0382(9) -0.0020(7) -0.0006(6) 0.0001(7)
C27 0.0297(7) 0.0377(8) 0.0361(8) -0.0076(6) -0.0097(6) 0.0071(6)
C45 0.0466(9) 0.0324(8) 0.0456(9) -0.0032(7) -0.0001(7) -0.0132(7)
C42 0.0346(8) 0.0432(9) 0.0331(8) 0.0006(7) 0.0021(6) -0.0111(7)
C20 0.0326(8) 0.0588(11) 0.0445(10) -0.0053(8) 0.0024(7) -0.0106(8)
C29 0.0482(10) 0.0253(8) 0.0557(11) -0.0063(7) -0.0195(8) -0.0031(7)
C21 0.0411(9) 0.0356(8) 0.0457(9) -0.0022(7) -0.0096(7) -0.0162(7)
C48 0.0565(11) 0.0551(11) 0.0326(8) -0.0029(7) -0.0011(7) -0.0347(9)
C33 0.0301(8) 0.0468(10) 0.0567(11) 0.0098(8) -0.0034(7) -0.0013(7)
C12 0.0596(11) 0.0369(9) 0.0449(10) -0.0073(7) 0.0026(8) -0.0178(8)
C46 0.0770(14) 0.0295(8) 0.0510(11) -0.0029(7) -0.0030(9) -0.0193(9)
C7 0.0467(10) 0.0402(9) 0.0438(10) -0.0010(7) 0.0007(8) 0.0078(8)
C51 0.0334(9) 0.0726(14) 0.0509(11) -0.0085(10) 0.0067(8) -0.0173(9)
B1 0.0268(7) 0.0306(8) 0.0227(7) -0.0043(6) -0.0051(6) -0.0076(6)
C19 0.0347(8) 0.0349(8) 0.0589(11) 0.0059(8) -0.0017(7) -0.0109(7)
C6 0.0586(11) 0.0282(8) 0.0465(10) -0.0021(7) 0.0045(8) -0.0003(7)
C41 0.0539(11) 0.0314(9) 0.0584(12) -0.0033(8) 0.0001(9) 0.0039(8)
C47 0.0807(15) 0.0457(11) 0.0446(10) 0.0007(8) 0.0011(9) -0.0393(10)
C53 0.0615(13) 0.0859(17) 0.0455(11) -0.0017(10) 0.0070(9) -0.0521(13)
C31 0.0435(10) 0.0344(9) 0.0761(14) -0.0061(9) -0.0280(9) -0.0086(7)
C52 0.0418(10) 0.0972(19) 0.0544(12) -0.0077(12) 0.0114(9) -0.0357(12)
C32 0.0592(13) 0.0349(10) 0.0915(18) -0.0007(10) -0.0311(12) 0.0102(9)
C11 0.0566(13) 0.0504(12) 0.0862(18) 0.0029(12) -0.0052(12) 0.0167(10)

loop_
_atom_type_symbol
_atom_type_description
_atom_type_scat_dispersion_real
_atom_type_scat_dispersion_imag
_atom_type_scat_source
C C 0.0181 0.0091 'International Tables Vol C Tables 4.2.6.8 and 6.1.1.4'
H H 0.0000 0.0000 'International Tables Vol C Tables 4.2.6.8 and 6.1.1.4'
B B 0.0090 0.0039 'International Tables Vol C Tables 4.2.6.8 and 6.1.1.4'
N N 0.0311 0.0180 'International Tables Vol C Tables 4.2.6.8 and 6.1.1.4'
Ni Ni -3.0029 0.5091 'International Tables Vol C Tables 4.2.6.8 and 6.1.1.4'
O O 0.0492 0.0322 'International Tables Vol C Tables 4.2.6.8 and 6.1.1.4'

loop_
_geom_angle_atom_site_label_1
_geom_angle_atom_site_label_2
_geom_angle_atom_site_label_3
_geom_angle
_geom_angle_site_symmetry_1
_geom_angle_site_symmetry_3
_geom_angle_publ_flag
C22 Ni1 C43 92.72(6) . . ?
C22 Ni1 B1 88.69(6) . . ?
C1 Ni1 C22 176.67(6) . . ?
C1 Ni1 C43 90.17(6) . . ?
C1 Ni1 B1 88.41(6) . . ?
B1 Ni1 C43 178.43(6) . . ?
C22 N3 C34 125.96(11) . . ?
C22 N3 C23 112.45(12) . . ?
C23 N3 C34 121.59(11) . . ?
C1 N1 C13 124.59(12) . . ?
C1 N1 C2 111.59(12) . . ?
C2 N1 C13 122.73(12) . . ?
C1 N2 C4 125.91(12) . . ?
C1 N2 C3 111.46(12) . . ?
C3 N2 C4 121.66(13) . . ?
C22 N4 C25 128.62(12) . . ?
C22 N4 C24 111.97(12) . . ?
C24 N4 C25 119.30(12) . . ?
C44 N5 H5 117.0 . . ?
C44 N5 B1 126.05(13) . . ?
B1 N5 H5 117.0 . . ?
C50 N6 H6 117.0 . . ?
C50 N6 B1 126.09(14) . . ?
B1 N6 H6 117.0 . . ?
N3 C22 Ni1 128.67(10) . . ?
N3 C22 N4 101.85(11) . . ?
N4 C22 Ni1 129.46(10) . . ?
C18 C13 N1 120.88(13) . . ?
C18 C13 C14 121.59(14) . . ?
C14 C13 N1 117.43(14) . . ?
C34 C39 C40 122.13(13) . . ?
C38 C39 C34 117.88(13) . . ?
C38 C39 C40 119.99(13) . . ?
C39 C34 N3 119.26(13) . . ?
C39 C34 C35 121.64(13) . . ?
C35 C34 N3 119.08(13) . . ?
C26 C25 N4 119.53(14) . . ?
C30 C25 N4 118.51(13) . . ?
C30 C25 C26 121.72(14) . . ?
C13 C18 C17 117.82(14) . . ?
C13 C18 C19 122.51(14) . . ?
C17 C18 C19 119.65(15) . . ?
N1 C1 Ni1 125.62(10) . . ?
N1 C1 N2 102.87(11) . . ?
N2 C1 Ni1 130.94(10) . . ?
C13 C14 C21 121.64(15) . . ?
C15 C14 C13 117.99(15) . . ?
C15 C14 C21 120.34(14) . . ?
C15 C16 C20 120.64(15) . . ?
C17 C16 C15 118.22(15) . . ?
C17 C16 C20 121.14(16) . . ?
N6 C50 C49 118.20(14) . . ?
N6 C50 C51 121.75(18) . . ?
C51 C50 C49 120.04(17) . . ?
C39 C38 H38 118.9 . . ?
C37 C38 C39 122.21(14) . . ?
C37 C38 H38 118.9 . . ?
Ni1 C43 H43A 111.0(15) . . ?
Ni1 C43 H43B 107.2(14) . . ?
Ni1 C43 H43C 120.3(14) . . ?
H43A C43 H43B 109(2) . . ?
H43A C43 H43C 106(2) . . ?
H43B C43 H43C 102.5(19) . . ?
C9 C4 N2 120.74(14) . . ?
C9 C4 C5 121.27(15) . . ?
C5 C4 N2 117.80(14) . . ?
C25 C26 C33 122.78(14) . . ?
C27 C26 C25 117.87(16) . . ?
C27 C26 C33 119.35(15) . . ?
N5 C44 C49 117.91(14) . . ?
C45 C44 N5 122.55(15) . . ?
C45 C44 C49 119.55(15) . . ?
N3 C23 H23 126.6 . . ?
C24 C23 N3 106.77(12) . . ?
C24 C23 H23 126.6 . . ?
C4 C9 C10 122.40(14) . . ?
C4 C9 C8 118.06(15) . . ?
C8 C9 C10 119.47(15) . . ?
N1 C2 H2 126.4 . . ?
C3 C2 N1 107.16(13) . . ?
C3 C2 H2 126.4 . . ?
C14 C15 H15 119.0 . . ?
C16 C15 C14 122.05(14) . . ?
C16 C15 H15 119.0 . . ?
C18 C17 H17 118.9 . . ?
C16 C17 C18 122.20(15) . . ?
C16 C17 H17 118.9 . . ?
C34 C35 C42 121.90(14) . . ?
C36 C35 C34 118.24(14) . . ?
C36 C35 C42 119.80(14) . . ?
N4 C24 H24 126.5 . . ?
C23 C24 N4 106.97(13) . . ?
C23 C24 H24 126.5 . . ?
C38 C37 C41 121.06(16) . . ?
C36 C37 C38 118.03(14) . . ?
C36 C37 C41 120.89(16) . . ?
C9 C10 H10A 109.5 . . ?
C9 C10 H10B 109.5 . . ?
C9 C10 H10C 109.5 . . ?
H10A C10 H10B 109.5 . . ?
H10A C10 H10C 109.5 . . ?
H10B C10 H10C 109.5 . . ?
C50 C49 C44 120.27(14) . . ?
C50 C49 C48 119.84(16) . . ?
C48 C49 C44 119.88(17) . . ?
C4 C5 C12 122.00(16) . . ?
C6 C5 C4 117.95(17) . . ?
C6 C5 C12 119.99(16) . . ?
C35 C36 H36 119.0 . . ?
C37 C36 C35 121.96(14) . . ?
C37 C36 H36 119.0 . . ?
C39 C40 H40A 109.5 . . ?
C39 C40 H40B 109.5 . . ?
C39 C40 H40C 109.5 . . ?
H40A C40 H40B 109.5 . . ?
H40A C40 H40C 109.5 . . ?
H40B C40 H40C 109.5 . . ?
C25 C30 C31 122.15(15) . . ?
C29 C30 C25 118.24(15) . . ?
C29 C30 C31 119.61(16) . . ?
C27 C28 C29 118.28(15) . . ?
C27 C28 C32 121.36(17) . . ?
C29 C28 C32 120.35(18) . . ?
N2 C3 H3 126.5 . . ?
C2 C3 N2 106.92(13) . . ?
C2 C3 H3 126.5 . . ?
C9 C8 H8 118.9 . . ?
C7 C8 C9 122.10(17) . . ?
C7 C8 H8 118.9 . . ?
C26 C27 H27 119.0 . . ?
C28 C27 C26 122.02(15) . . ?
C28 C27 H27 119.0 . . ?
C44 C45 H45 120.0 . . ?
C44 C45 C46 119.91(18) . . ?
C46 C45 H45 120.0 . . ?
C35 C42 H42A 109.5 . . ?
C35 C42 H42B 109.5 . . ?
C35 C42 H42C 109.5 . . ?
H42A C42 H42B 109.5 . . ?
H42A C42 H42C 109.5 . . ?
H42B C42 H42C 109.5 . . ?
C16 C20 H20A 109.5 . . ?
C16 C20 H20B 109.5 . . ?
C16 C20 H20C 109.5 . . ?
H20A C20 H20B 109.5 . . ?
H20A C20 H20C 109.5 . . ?
H20B C20 H20C 109.5 . . ?
C30 C29 C28 121.82(17) . . ?
C30 C29 H29 119.1 . . ?
C28 C29 H29 119.1 . . ?
C14 C21 H21A 109.5 . . ?
C14 C21 H21B 109.5 . . ?
C14 C21 H21C 109.5 . . ?
H21A C21 H21B 109.5 . . ?
H21A C21 H21C 109.5 . . ?
H21B C21 H21C 109.5 . . ?
C49 C48 C53 118.0(2) . . ?
C47 C48 C49 118.76(17) . . ?
C47 C48 C53 123.19(18) . . ?
C26 C33 H33A 109.5 . . ?
C26 C33 H33B 109.5 . . ?
C26 C33 H33C 109.5 . . ?
H33A C33 H33B 109.5 . . ?
H33A C33 H33C 109.5 . . ?
H33B C33 H33C 109.5 . . ?
C5 C12 H12A 109.5 . . ?
C5 C12 H12B 109.5 . . ?
C5 C12 H12C 109.5 . . ?
H12A C12 H12B 109.5 . . ?
H12A C12 H12C 109.5 . . ?
H12B C12 H12C 109.5 . . ?
C45 C46 H46 119.3 . . ?
C47 C46 C45 121.45(19) . . ?
C47 C46 H46 119.3 . . ?
C8 C7 C6 118.31(17) . . ?
C8 C7 C11 120.7(2) . . ?
C6 C7 C11 121.0(2) . . ?
C50 C51 H51 120.2 . . ?
C50 C51 C52 119.7(2) . . ?
C52 C51 H51 120.2 . . ?
N5 B1 Ni1 124.78(11) . . ?
N6 B1 Ni1 123.77(12) . . ?
N6 B1 N5 111.45(13) . . ?
C18 C19 H19A 109.5 . . ?
C18 C19 H19B 109.5 . . ?
C18 C19 H19C 109.5 . . ?
H19A C19 H19B 109.5 . . ?
H19A C19 H19C 109.5 . . ?
H19B C19 H19C 109.5 . . ?
C5 C6 H6A 119.0 . . ?
C7 C6 C5 121.99(17) . . ?
C7 C6 H6A 119.0 . . ?
C37 C41 H41A 109.5 . . ?
C37 C41 H41B 109.5 . . ?
C37 C41 H41C 109.5 . . ?
H41A C41 H41B 109.5 . . ?
H41A C41 H41C 109.5 . . ?
H41B C41 H41C 109.5 . . ?
C48 C47 H47 119.8 . . ?
C46 C47 C48 120.44(16) . . ?
C46 C47 H47 119.8 . . ?
C48 C53 H53 119.5 . . ?
C52 C53 C48 121.04(19) . . ?
C52 C53 H53 119.5 . . ?
C30 C31 H31A 109.5 . . ?
C30 C31 H31B 109.5 . . ?
C30 C31 H31C 109.5 . . ?
H31A C31 H31B 109.5 . . ?
H31A C31 H31C 109.5 . . ?
H31B C31 H31C 109.5 . . ?
C51 C52 H52 119.3 . . ?
C53 C52 C51 121.32(19) . . ?
C53 C52 H52 119.3 . . ?
C28 C32 H32A 109.5 . . ?
C28 C32 H32B 109.5 . . ?
C28 C32 H32C 109.5 . . ?
H32A C32 H32B 109.5 . . ?
H32A C32 H32C 109.5 . . ?
H32B C32 H32C 109.5 . . ?
C7 C11 H11A 109.5 . . ?
C7 C11 H11B 109.5 . . ?
C7 C11 H11C 109.5 . . ?
H11A C11 H11B 109.5 . . ?
H11A C11 H11C 109.5 . . ?
H11B C11 H11C 109.5 . . ?

loop_
_geom_bond_atom_site_label_1
_geom_bond_atom_site_label_2
_geom_bond_distance
_geom_bond_site_symmetry_2
_geom_bond_publ_flag
Ni1 C22 1.8835(13) . ?
Ni1 C1 1.8696(13) . ?
Ni1 C43 2.0459(16) . ?
Ni1 B1 1.9688(17) . ?
N3 C22 1.3797(17) . ?
N3 C34 1.4391(17) . ?
N3 C23 1.3834(18) . ?
N1 C13 1.4374(19) . ?
N1 C1 1.3748(18) . ?
N1 C2 1.3929(19) . ?
N2 C1 1.3764(18) . ?
N2 C4 1.4455(19) . ?
N2 C3 1.3973(19) . ?
N4 C22 1.3803(18) . ?
N4 C25 1.4418(18) . ?
N4 C24 1.3900(18) . ?
N5 H5 0.8800 . ?
N5 C44 1.3879(19) . ?
N5 B1 1.440(2) . ?
N6 H6 0.8800 . ?
N6 C50 1.384(2) . ?
N6 B1 1.440(2) . ?
C13 C18 1.393(2) . ?
C13 C14 1.405(2) . ?
C39 C34 1.395(2) . ?
C39 C38 1.394(2) . ?
C39 C40 1.503(2) . ?
C34 C35 1.397(2) . ?
C25 C26 1.395(2) . ?
C25 C30 1.395(2) . ?
C18 C17 1.395(2) . ?
C18 C19 1.504(2) . ?
C14 C15 1.389(2) . ?
C14 C21 1.507(2) . ?
C16 C15 1.388(2) . ?
C16 C17 1.388(2) . ?
C16 C20 1.511(2) . ?
C50 C49 1.420(3) . ?
C50 C51 1.386(2) . ?
C38 H38 0.9500 . ?
C38 C37 1.391(2) . ?
C43 H43A 0.973(5) . ?
C43 H43B 0.974(5) . ?
C43 H43C 0.974(5) . ?
C4 C9 1.396(2) . ?
C4 C5 1.401(2) . ?
C26 C27 1.395(2) . ?
C26 C33 1.494(3) . ?
C44 C49 1.426(2) . ?
C44 C45 1.381(2) . ?
C23 H23 0.9500 . ?
C23 C24 1.338(2) . ?
C9 C10 1.498(2) . ?
C9 C8 1.399(2) . ?
C2 H2 0.9500 . ?
C2 C3 1.334(2) . ?
C15 H15 0.9500 . ?
C17 H17 0.9500 . ?
C35 C36 1.391(2) . ?
C35 C42 1.508(2) . ?
C24 H24 0.9500 . ?
C37 C36 1.390(2) . ?
C37 C41 1.508(2) . ?
C10 H10A 0.9800 . ?
C10 H10B 0.9800 . ?
C10 H10C 0.9800 . ?
C49 C48 1.422(2) . ?
C5 C12 1.508(2) . ?
C5 C6 1.394(3) . ?
C36 H36 0.9500 . ?
C40 H40A 0.9800 . ?
C40 H40B 0.9800 . ?
C40 H40C 0.9800 . ?
C30 C29 1.389(2) . ?
C30 C31 1.511(2) . ?
C28 C27 1.388(3) . ?
C28 C29 1.391(3) . ?
C28 C32 1.511(2) . ?
C3 H3 0.9500 . ?
C8 H8 0.9500 . ?
C8 C7 1.378(3) . ?
C27 H27 0.9500 . ?
C45 H45 0.9500 . ?
C45 C46 1.409(2) . ?
C42 H42A 0.9800 . ?
C42 H42B 0.9800 . ?
C42 H42C 0.9800 . ?
C20 H20A 0.9800 . ?
C20 H20B 0.9800 . ?
C20 H20C 0.9800 . ?
C29 H29 0.9500 . ?
C21 H21A 0.9800 . ?
C21 H21B 0.9800 . ?
C21 H21C 0.9800 . ?
C48 C47 1.410(3) . ?
C48 C53 1.423(3) . ?
C33 H33A 0.9800 . ?
C33 H33B 0.9800 . ?
C33 H33C 0.9800 . ?
C12 H12A 0.9800 . ?
C12 H12B 0.9800 . ?
C12 H12C 0.9800 . ?
C46 H46 0.9500 . ?
C46 C47 1.366(3) . ?
C7 C6 1.391(3) . ?
C7 C11 1.516(3) . ?
C51 H51 0.9500 . ?
C51 C52 1.405(3) . ?
C19 H19A 0.9800 . ?
C19 H19B 0.9800 . ?
C19 H19C 0.9800 . ?
C6 H6A 0.9500 . ?
C41 H41A 0.9800 . ?
C41 H41B 0.9800 . ?
C41 H41C 0.9800 . ?
C47 H47 0.9500 . ?
C53 H53 0.9500 . ?
C53 C52 1.357(4) . ?
C31 H31A 0.9800 . ?
C31 H31B 0.9800 . ?
C31 H31C 0.9800 . ?
C52 H52 0.9500 . ?
C32 H32A 0.9800 . ?
C32 H32B 0.9800 . ?
C32 H32C 0.9800 . ?
C11 H11A 0.9800 . ?
C11 H11B 0.9800 . ?
C11 H11C 0.9800 . ?

loop_
_geom_torsion_atom_site_label_1
_geom_torsion_atom_site_label_2
_geom_torsion_atom_site_label_3
_geom_torsion_atom_site_label_4
_geom_torsion
_geom_torsion_site_symmetry_1
_geom_torsion_site_symmetry_2
_geom_torsion_site_symmetry_3
_geom_torsion_site_symmetry_4
_geom_torsion_publ_flag
N3 C34 C35 C36 -178.77(12) . . . . ?
N3 C34 C35 C42 4.1(2) . . . . ?
N3 C23 C24 N4 -0.20(18) . . . . ?
N1 C13 C18 C17 -179.86(12) . . . . ?
N1 C13 C18 C19 1.5(2) . . . . ?
N1 C13 C14 C15 179.62(12) . . . . ?
N1 C13 C14 C21 -2.3(2) . . . . ?
N1 C2 C3 N2 -0.04(18) . . . . ?
N2 C4 C9 C10 -3.9(2) . . . . ?
N2 C4 C9 C8 179.30(14) . . . . ?
N2 C4 C5 C12 4.3(2) . . . . ?
N2 C4 C5 C6 -178.62(14) . . . . ?
N4 C25 C26 C27 176.00(13) . . . . ?
N4 C25 C26 C33 -3.3(2) . . . . ?
N4 C25 C30 C29 -177.22(15) . . . . ?
N4 C25 C30 C31 2.3(2) . . . . ?
N5 C44 C49 C50 -1.4(2) . . . . ?
N5 C44 C49 C48 179.36(14) . . . . ?
N5 C44 C45 C46 -179.20(16) . . . . ?
N6 C50 C49 C44 0.3(2) . . . . ?
N6 C50 C49 C48 179.54(14) . . . . ?
N6 C50 C51 C52 -179.20(18) . . . . ?
C22 N3 C34 C39 68.04(18) . . . . ?
C22 N3 C34 C35 -113.92(15) . . . . ?
C22 N3 C23 C24 0.35(18) . . . . ?
C22 N4 C25 C26 82.7(2) . . . . ?
C22 N4 C25 C30 -102.92(18) . . . . ?
C22 N4 C24 C23 -0.02(19) . . . . ?
C13 N1 C1 Ni1 -20.20(19) . . . . ?
C13 N1 C1 N2 167.64(13) . . . . ?
C13 N1 C2 C3 -168.09(14) . . . . ?
C13 C18 C17 C16 -1.0(2) . . . . ?
C13 C14 C15 C16 1.2(2) . . . . ?
C39 C34 C35 C36 -0.8(2) . . . . ?
C39 C34 C35 C42 -177.88(13) . . . . ?
C39 C38 C37 C36 -0.1(2) . . . . ?
C39 C38 C37 C41 178.41(16) . . . . ?
C34 N3 C22 Ni1 -2.0(2) . . . . ?
C34 N3 C22 N4 179.69(12) . . . . ?
C34 N3 C23 C24 -179.68(13) . . . . ?
C34 C39 C38 C37 -1.8(2) . . . . ?
C34 C35 C36 C37 -1.2(2) . . . . ?
C25 N4 C22 Ni1 -1.9(2) . . . . ?
C25 N4 C22 N3 176.36(14) . . . . ?
C25 N4 C24 C23 -176.57(14) . . . . ?
C25 C26 C27 C28 0.1(2) . . . . ?
C25 C30 C29 C28 2.2(3) . . . . ?
C18 C13 C14 C15 -3.9(2) . . . . ?
C18 C13 C14 C21 174.15(14) . . . . ?
C1 N1 C13 C18 96.01(17) . . . . ?
C1 N1 C13 C14 -87.48(16) . . . . ?
C1 N1 C2 C3 0.45(18) . . . . ?
C1 N2 C4 C9 -90.59(18) . . . . ?
C1 N2 C4 C5 94.37(18) . . . . ?
C1 N2 C3 C2 -0.38(18) . . . . ?
C14 C13 C18 C17 3.8(2) . . . . ?
C14 C13 C18 C19 -174.82(14) . . . . ?
C50 N6 B1 Ni1 178.21(12) . . . . ?
C50 N6 B1 N5 -1.6(2) . . . . ?
C50 C49 C48 C47 -179.05(16) . . . . ?
C50 C49 C48 C53 0.1(2) . . . . ?
C50 C51 C52 C53 -0.7(3) . . . . ?
C38 C39 C34 N3 -179.77(12) . . . . ?
C38 C39 C34 C35 2.2(2) . . . . ?
C38 C37 C36 C35 1.6(2) . . . . ?
C43 Ni1 C22 N3 -122.04(13) . . . . ?
C43 Ni1 C22 N4 55.80(13) . . . . ?
C43 Ni1 C1 N1 -86.42(12) . . . . ?
C43 Ni1 C1 N2 83.45(14) . . . . ?
C4 N2 C1 Ni1 20.3(2) . . . . ?
C4 N2 C1 N1 -168.19(13) . . . . ?
C4 N2 C3 C2 168.98(14) . . . . ?
C4 C9 C8 C7 1.2(2) . . . . ?
C4 C5 C6 C7 -2.3(3) . . . . ?
C26 C25 C30 C29 -3.0(2) . . . . ?
C26 C25 C30 C31 176.53(16) . . . . ?
C44 N5 B1 Ni1 -179.45(11) . . . . ?
C44 N5 B1 N6 0.4(2) . . . . ?
C44 C49 C48 C47 0.2(2) . . . . ?
C44 C49 C48 C53 179.26(16) . . . . ?
C44 C45 C46 C47 -0.5(3) . . . . ?
C23 N3 C22 Ni1 177.95(11) . . . . ?
C23 N3 C22 N4 -0.34(16) . . . . ?
C23 N3 C34 C39 -111.92(16) . . . . ?
C23 N3 C34 C35 66.12(18) . . . . ?
C9 C4 C5 C12 -170.72(15) . . . . ?
C9 C4 C5 C6 6.4(2) . . . . ?
C9 C8 C7 C6 2.7(3) . . . . ?
C9 C8 C7 C11 -178.69(19) . . . . ?
C2 N1 C13 C18 -96.95(17) . . . . ?
C2 N1 C13 C14 79.56(18) . . . . ?
C2 N1 C1 Ni1 171.51(10) . . . . ?
C2 N1 C1 N2 -0.65(15) . . . . ?
C15 C16 C17 C18 -1.6(2) . . . . ?
C17 C16 C15 C14 1.5(2) . . . . ?
C24 N4 C22 Ni1 -178.05(11) . . . . ?
C24 N4 C22 N3 0.22(16) . . . . ?
C24 N4 C25 C26 -101.36(17) . . . . ?
C24 N4 C25 C30 73.0(2) . . . . ?
C10 C9 C8 C7 -175.74(16) . . . . ?
C49 C50 C51 C52 -0.5(3) . . . . ?
C49 C44 C45 C46 1.1(3) . . . . ?
C49 C48 C47 C46 0.4(3) . . . . ?
C49 C48 C53 C52 -1.3(3) . . . . ?
C5 C4 C9 C10 170.99(15) . . . . ?
C5 C4 C9 C8 -5.8(2) . . . . ?
C40 C39 C34 N3 -0.3(2) . . . . ?
C40 C39 C34 C35 -178.25(13) . . . . ?
C40 C39 C38 C37 178.67(14) . . . . ?
C30 C25 C26 C27 1.8(2) . . . . ?
C30 C25 C26 C33 -177.46(16) . . . . ?
C3 N2 C1 Ni1 -170.94(11) . . . . ?
C3 N2 C1 N1 0.62(15) . . . . ?
C3 N2 C4 C9 101.66(17) . . . . ?
C3 N2 C4 C5 -73.38(19) . . . . ?
C8 C7 C6 C5 -2.1(3) . . . . ?
C27 C28 C29 C30 -0.4(3) . . . . ?
C45 C44 C49 C50 178.31(15) . . . . ?
C45 C44 C49 C48 -0.9(2) . . . . ?
C45 C46 C47 C48 -0.3(3) . . . . ?
C42 C35 C36 C37 175.94(15) . . . . ?
C20 C16 C15 C14 -179.40(15) . . . . ?
C20 C16 C17 C18 179.28(15) . . . . ?
C29 C28 C27 C26 -0.9(3) . . . . ?
C21 C14 C15 C16 -176.88(14) . . . . ?
C48 C53 C52 C51 1.6(3) . . . . ?
C33 C26 C27 C28 179.47(16) . . . . ?
C12 C5 C6 C7 174.84(17) . . . . ?
C51 C50 C49 C44 -178.40(16) . . . . ?
C51 C50 C49 C48 0.8(2) . . . . ?
B1 Ni1 C22 N3 58.65(13) . . . . ?
B1 Ni1 C22 N4 -123.52(13) . . . . ?
B1 Ni1 C1 N1 92.94(12) . . . . ?
B1 Ni1 C1 N2 -97.20(14) . . . . ?
B1 N5 C44 C49 1.1(2) . . . . ?
B1 N5 C44 C45 -178.68(15) . . . . ?
B1 N6 C50 C49 1.3(2) . . . . ?
B1 N6 C50 C51 -179.97(16) . . . . ?
C19 C18 C17 C16 177.67(15) . . . . ?
C41 C37 C36 C35 -176.85(16) . . . . ?
C47 C48 C53 C52 177.8(2) . . . . ?
C53 C48 C47 C46 -178.64(19) . . . . ?
C31 C30 C29 C28 -177.30(18) . . . . ?
C32 C28 C27 C26 179.84(18) . . . . ?
C32 C28 C29 C30 178.94(19) . . . . ?
C11 C7 C6 C5 179.3(2) . . . . ?

loop_
_smtbx_masks_void_nr
_smtbx_masks_void_average_x
_smtbx_masks_void_average_y
_smtbx_masks_void_average_z
_smtbx_masks_void_volume
_smtbx_masks_void_count_electrons
_smtbx_masks_void_content
1 -0.852 0.000 0.500 571.3 106.9 ?
